data_1558614
loop_
_publ_author_name
'Birchall, Lee T.'
'Shehata, Sara'
'McCarthy, Sean'
'Shepherd, Helena J.'
'Clark, Ewan R.'
'Serpell, Christopher J.'
'Biagini, Stefano C. G.'

_publ_section_title
;
 Supramolecular behaviour and fluorescence of rhodamine-functionalised
 ROMP polymers
;
_journal_issue 32
_journal_name_full 'Polymer Chemistry'
_journal_page_first 5279
_journal_page_last 5285
_journal_paper_doi 10.1039/D0PY00799D
_journal_volume 11
_journal_year 2020
_chemical_formula_moiety 'C39 H42 N4 O4, 0.5(C4 H8 O2)'
_chemical_formula_sum 'C41 H42 N4 O5'
_chemical_formula_weight 670.78
_space_group_crystal_system triclinic
_space_group_IT_number 2
_space_group_name_Hall '-P 1'
_space_group_name_H-M_alt 'P -1'
_atom_sites_solution_hydrogens geom
_atom_sites_solution_primary iterative
_audit_creation_date 2020-05-14
_audit_creation_method
;
Olex2 1.3
(compiled 2020.02.04 svn.rd84adfe8 for OlexSys, GUI svn.r6032)
;
_audit_update_record
;
2020-05-21 deposited with the CCDC.	2020-07-15 downloaded from the CCDC.
;
_cell_angle_alpha 99.335(2)
_cell_angle_beta 102.497(2)
_cell_angle_gamma 112.561(2)
_cell_formula_units_Z 2
_cell_length_a 10.4936(3)
_cell_length_b 12.3484(3)
_cell_length_c 16.1383(4)
_cell_measurement_reflns_used 12674
_cell_measurement_temperature 293(2)
_cell_measurement_theta_max 72.8190
_cell_measurement_theta_min 4.2400
_cell_volume 1814.32(9)
_computing_cell_refinement 'CrysAlisPro 1.171.38.46 (Rigaku OD, 2015)'
_computing_data_collection 'CrysAlisPro 1.171.38.46 (Rigaku OD, 2015)'
_computing_data_reduction 'CrysAlisPro 1.171.38.46 (Rigaku OD, 2015)'
_computing_molecular_graphics 'Olex2 1.3 (Dolomanov et al., 2009)'
_computing_publication_material 'Olex2 1.3 (Dolomanov et al., 2009)'
_computing_structure_refinement 'SHELXL 2013/4 (Sheldrick, 2015)'
_computing_structure_solution 'olex2.solve 1.3 (Bourhis et al., 2015)'
_diffrn_ambient_temperature 293(2)
_diffrn_detector_area_resol_mean 5.2887
_diffrn_detector_type AtlasS2
_diffrn_measured_fraction_theta_full 0.998
_diffrn_measured_fraction_theta_max 0.979
_diffrn_measurement_details
;
List of Runs (angles in degrees, time in seconds):

  # Type    Start    End  Width  t~exp~   \w     \q     \k     \f   Frames
#--------------------------------------------------------------------------
  1  \w     34.00 132.00   1.00    4.00    --  105.91 -45.00  30.00   98
  2  \w     78.00 154.00   1.00    4.00    --  105.91  61.00 -90.00   76
  3  \w    125.00 151.00   1.00    4.00    --  105.91  77.00 -30.00   26
  4  \w     95.00 142.00   1.00    1.00    --   66.00  76.00  29.13   47
  5  \w    119.00 149.00   1.00    4.00    --  105.91  77.00  90.00   30
  6  \w    125.00 151.00   1.00    4.00    --  105.91  77.00 150.00   26
  7  \w    111.00 142.00   1.00    1.00    --   66.00  77.00 132.75   31
  8  \w     78.00 114.00   1.00    4.00    --  105.91  61.00 120.00   36
  9  \w     73.00 177.00   1.00    4.00    --  105.91  77.00 120.00  104
 10  \w     79.00 108.00   1.00    4.00    --  105.91  61.00  30.00   29
 11  \w     74.00  99.00   1.00    4.00    --  105.91  77.00   0.00   25
 12  \w     73.00 142.00   1.00    4.00    --  105.91  77.00  30.00   69
 13  \w     78.00 112.00   1.00    4.00    --  105.91  61.00 -60.00   34
 14  \w     78.00 173.00   1.00    4.00    --  105.91  61.00   0.00   95
 15  \w    152.00 178.00   1.00    4.00    --  105.91 125.00-150.00   26
 16  \w    103.00 129.00   1.00    1.00    --   70.00  77.00-168.95   26
 17  \w    101.00 127.00   1.00    4.00    --  105.91 125.00-150.00   26
 18  \w     79.00 175.00   1.00    4.00    --  105.91  61.00-180.00   96
 19  \w     77.00 169.00   1.00    4.00    --  105.91  61.00-150.00   92
 20  \w     74.00 114.00   1.00    4.00    --  105.91  76.00-127.00   40
 21  \w     73.00 164.00   1.00    4.00    --  105.91  77.00 -60.00   91
 22  \w     74.00  99.00   1.00    4.00    --  105.91  77.00-150.00   25
 23  \w     74.00 100.00   1.00    4.00    --  105.91  77.00-180.00   26
 24  \w     73.00  99.00   1.00    4.00    --  105.91  77.00 -90.00   26
 25  \w     73.00  99.00   1.00    4.00    --  105.91  77.00 -30.00   26
 26  \w     73.00 178.00   1.00    4.00    --  105.91  77.00  60.00  105
 27  \w     73.00  98.00   1.00    4.00    --  105.91  77.00  90.00   25
 28  \w     73.00  99.00   1.00    4.00    --  105.91  77.00 150.00   26
 29  \w     36.00  69.00   1.00    1.00    --   66.00  77.00 132.75   33
 30  \w     39.00  67.00   1.00    1.00    --   66.00  76.00  61.66   28
 31  \w     34.00  60.00   1.00    1.00    --   66.00  76.00  29.13   26
 32  \w     38.00  66.00   1.00    1.00    --   70.00  76.00 -18.38   28
 33  \w     31.00  59.00   1.00    1.00    --   62.00  77.00 -53.83   28
 34  \w     41.00  97.00   1.00    1.00    --   74.00  77.00 -79.06   56
 35  \w     37.00  68.00   1.00    1.00    --   70.00  77.00-126.29   31
 36  \w     37.00  63.00   1.00    1.00    --   70.00  77.00-168.95   26
 37  \w     20.00  46.00   1.00    1.00    --   54.00  81.00-174.68   26
 38  \w     16.00  42.00   1.00    1.00    --   50.00  81.00-149.47   26
 39  \w      6.00  31.00   1.00    1.00    --   42.00  88.00-105.05   25
 40  \w     20.00  45.00   1.00    1.00    --   54.00  81.00 -72.32   25
 41  \w     12.00  37.00   1.00    1.00    --   46.00  84.00 -27.53   25
 42  \w     20.00  45.00   1.00    1.00    --   54.00  81.00   8.41   25
 43  \w     21.00  46.00   1.00    1.00    --   54.00  79.00  63.78   25
 44  \w     38.00  71.00   1.00    1.00    --   70.00  76.00  96.72   33
 45  \w     20.00  45.00   1.00    1.00    --   54.00  81.00 121.83   25
 46  \w     -5.00  20.00   1.00    1.00    --   34.00  96.00 134.21   25
 47  \w     64.00 119.00   1.00    4.00    --  105.91-125.00-150.00   55
 48  \w     33.00 103.00   1.00    4.00    --  105.91 -94.00 -30.00   70
 49  \w     23.00  70.00   1.00    1.00    --   42.16-125.00  90.00   47
 50  \w     34.00 103.00   1.00    4.00    --  105.91 -94.00  30.00   69
 51  \w     23.00 102.00   1.00    4.00    --  105.91 -94.00 -90.00   79
 52  \w     30.00  82.00   1.00    4.00    --  105.91 -94.00-150.00   52
 53  \w    -65.00  27.00   1.00    1.00    --  -42.16  57.00-180.00   92
 54  \w    -46.00 -14.00   1.00    1.00    --  -42.16 -57.00  30.00   32
 55  \w   -106.00 -23.00   1.00    1.00    --  -42.16 -38.00-150.00   83
 56  \w   -108.00 -50.00   1.00    1.00    --  -42.16 -57.00  30.00   58
 57  \w   -114.00 -18.00   1.00    1.00    --  -42.16 -38.00 120.00   96
 58  \w    -89.00 -11.00   1.00    1.00    --  -42.16 125.00-120.00   78
;
_diffrn_measurement_device 'four-circle diffractometer'
_diffrn_measurement_device_type 'SuperNova, Dual, Cu at zero, AtlasS2'
_diffrn_measurement_method '\w scans'
_diffrn_radiation_type CuK\a
_diffrn_radiation_wavelength 1.54184
_diffrn_reflns_av_R_equivalents 0.0295
_diffrn_reflns_av_unetI/netI 0.0203
_diffrn_reflns_Laue_measured_fraction_full 0.998
_diffrn_reflns_Laue_measured_fraction_max 0.979
_diffrn_reflns_limit_h_max 12
_diffrn_reflns_limit_h_min -12
_diffrn_reflns_limit_k_max 15
_diffrn_reflns_limit_k_min -15
_diffrn_reflns_limit_l_max 19
_diffrn_reflns_limit_l_min -19
_diffrn_reflns_number 31068
_diffrn_reflns_point_group_measured_fraction_full 0.998
_diffrn_reflns_point_group_measured_fraction_max 0.979
_diffrn_reflns_theta_full 67.684
_diffrn_reflns_theta_max 73.394
_diffrn_reflns_theta_min 4.029
_exptl_absorpt_coefficient_mu 0.653
_exptl_absorpt_correction_T_max 1.000
_exptl_absorpt_correction_T_min 0.689
_exptl_absorpt_correction_type gaussian
_exptl_absorpt_process_details
;
CrysAlisPro 1.171.38.46 (Rigaku Oxford Diffraction, 2015)
Numerical absorption correction based on gaussian integration over
			a multifaceted crystal model
Empirical absorption correction using spherical harmonics,
 implemented in SCALE3 ABSPACK scaling algorithm.
;
_exptl_crystal_colour colourless
_exptl_crystal_colour_primary colourless
_exptl_crystal_density_diffrn 1.228
_exptl_crystal_description block
_exptl_crystal_F_000 712
_exptl_crystal_size_max 0.305
_exptl_crystal_size_mid 0.137
_exptl_crystal_size_min 0.123
_refine_diff_density_max 0.342
_refine_diff_density_min -0.451
_refine_diff_density_rms 0.039
_refine_ls_extinction_method none
_refine_ls_goodness_of_fit_ref 1.031
_refine_ls_hydrogen_treatment constr
_refine_ls_matrix_type full
_refine_ls_number_parameters 462
_refine_ls_number_reflns 7133
_refine_ls_number_restraints 93
_refine_ls_restrained_S_all 1.033
_refine_ls_R_factor_all 0.0594
_refine_ls_R_factor_gt 0.0512
_refine_ls_shift/su_max 0.001
_refine_ls_shift/su_mean 0.000
_refine_ls_structure_factor_coef Fsqd
_refine_ls_weighting_details 'w=1/[\s^2^(Fo^2^)+(0.0871P)^2^+0.3690P] where P=(Fo^2^+2Fc^2^)/3'
_refine_ls_weighting_scheme calc
_refine_ls_wR_factor_gt 0.1470
_refine_ls_wR_factor_ref 0.1571
_reflns_Friedel_coverage 0.000
_reflns_number_gt 5955
_reflns_number_total 7133
_reflns_threshold_expression 'I > 2\s(I)'
_cod_data_source_file d0py00799d2.cif
_cod_data_source_block ltb-82_ref
_cod_depositor_comments
;Adding full bibliography for 1558613--1558615.cif.

 Adding full bibliography for 1558613--1558615.cif.
;
_cod_database_code 1558614
_shelxl_version_number 2013-4
_shelx_space_group_comment
;
The symmetry employed for this shelxl refinement is uniquely defined
by the following loop, which should always be used as a source of
symmetry information in preference to the above space-group names.
They are only intended as comments.
;
_olex2_refinement_description
;
1. Fixed Uiso
 At 1.2 times of:
  All C(H) groups, All C(H,H) groups
 At 1.5 times of:
  All C(H,H,H) groups
2. Restrained distances
 C2S-C1S
 1.5 with sigma of 0.02
 O3S-C4S
 1.32 with sigma of 0.02
 C5S-C4S
 1.49 with sigma of 0.02
 O3S-C2S
 1.46 with sigma of 0.02
 O6S-C4S
 1.22 with sigma of 0.02
 O6S-C5S
 2.4 with sigma of 0.04
 O3S-C5S
 2.35 with sigma of 0.04
 O3S-O6S
 2.24 with sigma of 0.04
 O3S-C1S
 2.38 with sigma of 0.04
 N2-C20A \\sim N2-C20 \\sim N2-C18 \\sim N1-C2 \\sim N1-C3
 with sigma of 0.02
 C21A-C20A \\sim C21-C20 \\sim C19-C18 \\sim C1-C2 \\sim C4-C3
 with sigma of 0.02
 C5S-C4S \\sim C2S-C1S
 with sigma of 0.02
3. Restrained planarity
 O3S, O6S, C5S, C4S, C2S, C1S
 with sigma of 0.1
4. Uiso/Uaniso restraints and constraints
O3S \\sim O6S \\sim C5S \\sim C4S \\sim C2S \\sim C1S: within 2A with sigma of
0.04 and sigma for terminal atoms of 0.08 within 2A
Uanis(C20A) = Uanis(C20)
Uanis(C21A) = Uanis(C21)
Uanis(C2S) = Uanis(O3S) = Uanis(C4S) = Uanis(O6S) = Uanis(C5S) = Uanis(C1S)
5. Rigid body (RIGU) restrains
 O3S, O6S, C5S, C4S, C2S, C1S
 with sigma for 1-2 distances of 0.004 and sigma for 1-3 distances of 0.004
6. Others
 Sof(C20)=Sof(H20C)=Sof(H20D)=Sof(C21)=Sof(H21D)=Sof(H21E)=Sof(H21F)=1-FVAR(1)
 Sof(C20A)=Sof(H20A)=Sof(H20B)=Sof(C21A)=Sof(H21A)=Sof(H21B)=Sof(H21C)=FVAR(1)
 Fixed Sof: O3S(0.5) O6S(0.5) C5S(0.5) H5SA(0.5) H5SB(0.5) H5SC(0.5) C4S(0.5)
 C2S(0.5) H2SA(0.5) H2SB(0.5) C1S(0.5) H1SA(0.5) H1SB(0.5) H1SC(0.5)
7.a Ternary CH refined with riding coordinates:
 C32(H32), C38(H38), C33(H33), C36(H36)
7.b Secondary CH2 refined with riding coordinates:
 C29(H29A,H29B), C30(H30A,H30B), C3(H3A,H3B), C37(H37A,H37B), C2(H2A,H2B),
 C18(H18A,H18B), C20A(H20A,H20B), C20(H20C,H20D), C2S(H2SA,H2SB)
7.c Aromatic/amide H refined with riding coordinates:
 C10(H10), C7(H7), C6(H6), C17(H17), C14(H14), C16(H16), C26(H26), C23(H23),
 C35(H35), C34(H34), C25(H25), C24(H24)
7.d Idealised Me refined as rotating group:
 C4(H4A,H4B,H4C), C1(H1A,H1B,H1C), C19(H19A,H19B,H19C), C21A(H21A,H21B,H21C),
 C21(H21D,H21E,H21F), C5S(H5SA,H5SB,H5SC), C1S(H1SA,H1SB,H1SC)
;
_olex2_submission_special_instructions 'No special instructions were received'
_oxdiff_exptl_absorpt_empirical_details
;
Empirical correction (ABSPACK) includes:
- Absorption correction using spherical harmonics
- Frame scaling
;

loop_
_space_group_symop_operation_xyz
'x, y, z'
'-x, -y, -z'

loop_
_atom_site_label
_atom_site_type_symbol
_atom_site_fract_x
_atom_site_fract_y
_atom_site_fract_z
_atom_site_U_iso_or_equiv
_atom_site_adp_type
_atom_site_occupancy
_atom_site_site_symmetry_order
_atom_site_calc_flag
_atom_site_refinement_flags_posn
_atom_site_refinement_flags_adp
_atom_site_refinement_flags_occupancy
_atom_site_disorder_assembly
_atom_site_disorder_group
O1 O 0.66643(15) 0.60720(11) 0.52840(8) 0.0576(3) Uani 1 1 d . . . . .
O2 O 0.44052(14) 0.71990(11) 0.17485(7) 0.0612(3) Uani 1 1 d . . . . .
N3 N 0.51802(13) 0.67271(11) 0.30278(7) 0.0424(3) Uani 1 1 d . . . . .
N4 N 0.28989(14) 0.44979(12) 0.15001(8) 0.0488(3) Uani 1 1 d . . . . .
O3 O 0.48625(15) 0.43344(15) 0.12009(9) 0.0758(4) Uani 1 1 d . . . . .
O4 O 0.07250(15) 0.45646(15) 0.14082(9) 0.0748(4) Uani 1 1 d . . . . .
N1 N 0.58959(17) 0.90899(14) 0.70427(9) 0.0595(4) Uani 1 1 d D . . . .
C8 C 0.63951(15) 0.76421(13) 0.46375(9) 0.0430(3) Uani 1 1 d . . . . .
C9 C 0.64482(16) 0.71067(14) 0.53259(10) 0.0446(3) Uani 1 1 d . . . . .
C28 C 0.53574(18) 0.73490(14) 0.24060(9) 0.0464(3) Uani 1 1 d . . . . .
C12 C 0.69258(16) 0.60679(14) 0.38280(9) 0.0448(3) Uani 1 1 d . . . . .
C11 C 0.65421(16) 0.71174(14) 0.37674(9) 0.0429(3) Uani 1 1 d . . . . .
C5 C 0.60941(16) 0.86358(15) 0.62658(10) 0.0479(3) Uani 1 1 d . . . . .
C22 C 0.76007(17) 0.80944(14) 0.34702(10) 0.0479(3) Uani 1 1 d . . . . .
C27 C 0.69050(18) 0.82240(14) 0.26907(10) 0.0491(4) Uani 1 1 d . . . . .
C10 C 0.62985(18) 0.75792(15) 0.61188(10) 0.0492(3) Uani 1 1 d . . . . .
H10 H 0.6335 0.7184 0.6561 0.059 Uiso 1 1 calc R U . . .
C13 C 0.69678(17) 0.56108(14) 0.45544(10) 0.0467(3) Uani 1 1 d . . . . .
C7 C 0.62093(18) 0.87054(15) 0.47955(10) 0.0509(4) Uani 1 1 d . . . . .
H7 H 0.6175 0.9097 0.4351 0.061 Uiso 1 1 calc R U . . .
C6 C 0.60736(19) 0.92045(16) 0.55791(10) 0.0522(4) Uani 1 1 d . . . . .
H6 H 0.5967 0.9925 0.5655 0.063 Uiso 1 1 calc R U . . .
C29 C 0.37933(17) 0.58273(15) 0.30249(10) 0.0476(3) Uani 1 1 d . . . . .
H29A H 0.3062 0.6109 0.2837 0.057 Uiso 1 1 calc R U . . .
H29B H 0.3851 0.5773 0.3624 0.057 Uiso 1 1 calc R U . . .
C31 C 0.37591(19) 0.44473(16) 0.09674(11) 0.0548(4) Uani 1 1 d . . . . .
C17 C 0.7245(2) 0.54905(17) 0.31394(11) 0.0568(4) Uani 1 1 d . . . . .
H17 H 0.7215 0.5763 0.2634 0.068 Uiso 1 1 calc R U . . .
C30 C 0.33020(18) 0.45565(15) 0.24329(10) 0.0509(4) Uani 1 1 d . . . . .
H30A H 0.4079 0.4310 0.2567 0.061 Uiso 1 1 calc R U . . .
H30B H 0.2478 0.3986 0.2559 0.061 Uiso 1 1 calc R U . . .
C14 C 0.7327(2) 0.46513(16) 0.46070(12) 0.0578(4) Uani 1 1 d . . . . .
H14 H 0.7339 0.4371 0.5109 0.069 Uiso 1 1 calc R U . . .
C39 C 0.16370(19) 0.45504(16) 0.10670(11) 0.0540(4) Uani 1 1 d . . . . .
C32 C 0.3057(2) 0.45354(17) 0.00790(11) 0.0579(4) Uani 1 1 d . . . . .
H32 H 0.3677 0.5276 -0.0046 0.070 Uiso 1 1 calc R U . . .
C38 C 0.1635(2) 0.45651(17) 0.01373(11) 0.0578(4) Uani 1 1 d . . . . .
H38 H 0.1591 0.5304 0.0015 0.069 Uiso 1 1 calc R U . . .
C16 C 0.7602(2) 0.45374(18) 0.31752(12) 0.0613(4) Uani 1 1 d . . . . .
H16 H 0.7801 0.4179 0.2697 0.074 Uiso 1 1 calc R U . . .
N2 N 0.8058(3) 0.31591(19) 0.39756(14) 0.0934(7) Uani 1 1 d D . . . .
C26 C 0.7643(2) 0.90726(17) 0.22904(13) 0.0653(5) Uani 1 1 d . . . . .
H26 H 0.7171 0.9156 0.1763 0.078 Uiso 1 1 calc R U . . .
C15 C 0.7669(2) 0.40983(16) 0.39201(13) 0.0601(4) Uani 1 1 d . . . . .
C23 C 0.9067(2) 0.88205(17) 0.38889(14) 0.0641(5) Uani 1 1 d . . . . .
H23 H 0.9538 0.8740 0.4418 0.077 Uiso 1 1 calc R U . . .
C33 C 0.2552(2) 0.33887(19) -0.07077(11) 0.0656(5) Uani 1 1 d . . . . .
H33 H 0.3290 0.3347 -0.0977 0.079 Uiso 1 1 calc R U . . .
C35 C 0.0544(2) 0.23286(19) -0.03326(13) 0.0741(6) Uani 1 1 d . . . . .
H35 H -0.0146 0.1770 -0.0149 0.089 Uiso 1 1 calc R U . . .
C34 C 0.1768(3) 0.23035(19) -0.04025(13) 0.0726(5) Uani 1 1 d . . . . .
H34 H 0.2085 0.1721 -0.0284 0.087 Uiso 1 1 calc R U . . .
C25 C 0.9110(3) 0.97900(18) 0.27068(18) 0.0785(6) Uani 1 1 d . . . . .
H25 H 0.9635 1.0363 0.2453 0.094 Uiso 1 1 calc R U . . .
C3 C 0.5926(2) 1.02897(19) 0.72472(13) 0.0672(5) Uani 1 1 d D . . . .
H3A H 0.5534 1.0367 0.7734 0.081 Uiso 1 1 calc R U . . .
H3B H 0.5298 1.0357 0.6740 0.081 Uiso 1 1 calc R U . . .
C37 C 0.1268(2) 0.3478(2) -0.12979(12) 0.0731(5) Uani 1 1 d . . . . .
H37A H 0.0739 0.2797 -0.1823 0.088 Uiso 1 1 calc R U . . .
H37B H 0.1538 0.4243 -0.1455 0.088 Uiso 1 1 calc R U . . .
C36 C 0.0464(2) 0.3409(2) -0.06003(12) 0.0675(5) Uani 1 1 d . . . . .
H36 H -0.0506 0.3376 -0.0790 0.081 Uiso 1 1 calc R U . . .
C24 C 0.9806(2) 0.96696(19) 0.34924(18) 0.0770(6) Uani 1 1 d . . . . .
H24 H 1.0790 1.0168 0.3760 0.092 Uiso 1 1 calc R U . . .
C2 C 0.5952(3) 0.8495(2) 0.77476(13) 0.0746(6) Uani 1 1 d D . . . .
H2A H 0.5410 0.7621 0.7491 0.089 Uiso 1 1 calc R U . . .
H2B H 0.5471 0.8743 0.8139 0.089 Uiso 1 1 calc R U . . .
C4 C 0.7411(3) 1.1327(2) 0.74879(18) 0.0894(7) Uani 1 1 d D . . . .
H4A H 0.7808 1.1263 0.7009 0.134 Uiso 1 1 calc R U . . .
H4B H 0.8030 1.1293 0.8006 0.134 Uiso 1 1 calc R U . . .
H4C H 0.7342 1.2087 0.7602 0.134 Uiso 1 1 calc R U . . .
C18 C 0.8253(3) 0.2482(2) 0.32341(19) 0.0904(7) Uani 1 1 d D . . . .
H18A H 0.7539 0.2387 0.2699 0.108 Uiso 1 1 calc R U . . .
H18B H 0.8072 0.1674 0.3301 0.108 Uiso 1 1 calc R U . . .
C1 C 0.7446(4) 0.8759(3) 0.82844(17) 0.1061(9) Uani 1 1 d D . . . .
H1A H 0.7950 0.8548 0.7903 0.159 Uiso 1 1 calc R U . . .
H1B H 0.7382 0.8288 0.8705 0.159 Uiso 1 1 calc R U . . .
H1C H 0.7964 0.9611 0.8590 0.159 Uiso 1 1 calc R U . . .
C19 C 0.9713(3) 0.3056(3) 0.3132(3) 0.1142(10) Uani 1 1 d D . . . .
H19A H 0.9718 0.2631 0.2580 0.171 Uiso 1 1 calc R U . . .
H19B H 1.0411 0.3018 0.3607 0.171 Uiso 1 1 calc R U . . .
H19C H 0.9956 0.3892 0.3142 0.171 Uiso 1 1 calc R U . . .
C20A C 0.8913(5) 0.3164(4) 0.4880(4) 0.0715(8) Uani 0.490(3) 1 d D . P A 1
H20A H 0.9708 0.2967 0.4831 0.086 Uiso 0.490(3) 1 calc R U P A 1
H20B H 0.9304 0.3959 0.5296 0.086 Uiso 0.490(3) 1 calc R U P A 1
C21A C 0.7867(6) 0.2226(6) 0.5176(5) 0.1067(14) Uani 0.490(3) 1 d D . P A 1
H21A H 0.7563 0.1435 0.4790 0.160 Uiso 0.490(3) 1 calc R U P A 1
H21B H 0.7038 0.2387 0.5162 0.160 Uiso 0.490(3) 1 calc R U P A 1
H21C H 0.8323 0.2249 0.5767 0.160 Uiso 0.490(3) 1 calc R U P A 1
C20 C 0.7698(4) 0.2491(4) 0.4640(3) 0.0715(8) Uani 0.510(3) 1 d D . P A 2
H20C H 0.7518 0.1649 0.4425 0.086 Uiso 0.510(3) 1 calc R U P A 2
H20D H 0.6836 0.2504 0.4758 0.086 Uiso 0.510(3) 1 calc R U P A 2
C21 C 0.8990(6) 0.3125(6) 0.5476(5) 0.1067(14) Uani 0.510(3) 1 d D . P A 2
H21D H 0.9820 0.3060 0.5360 0.160 Uiso 0.510(3) 1 calc R U P A 2
H21E H 0.8768 0.2747 0.5934 0.160 Uiso 0.510(3) 1 calc R U P A 2
H21F H 0.9195 0.3970 0.5661 0.160 Uiso 0.510(3) 1 calc R U P A 2
O3S O 0.5127(16) -0.0044(15) 0.0051(12) 0.218(2) Uani 0.5 1 d D U P B -1
O6S O 0.2868(9) -0.0522(8) -0.0572(6) 0.218(2) Uani 0.5 1 d D U P B -1
C5S C 0.3615(14) -0.2034(13) -0.0208(13) 0.218(2) Uani 0.5 1 d D U P B -1
H5SA H 0.4546 -0.2043 -0.0052 0.328 Uiso 0.5 1 calc R U P B -1
H5SB H 0.3027 -0.2609 -0.0770 0.328 Uiso 0.5 1 calc R U P B -1
H5SC H 0.3151 -0.2250 0.0231 0.328 Uiso 0.5 1 calc R U P B -1
C4S C 0.3798(14) -0.0833(13) -0.0256(9) 0.218(2) Uani 0.5 1 d D U P B -1
C2S C 0.5405(12) 0.1179(12) -0.0021(9) 0.218(2) Uani 0.5 1 d D U P B -1
H2SA H 0.5135 0.1164 -0.0638 0.262 Uiso 0.5 1 calc R U P B -1
H2SB H 0.4817 0.1464 0.0257 0.262 Uiso 0.5 1 calc R U P B -1
C1S C 0.6922(13) 0.2009(14) 0.0399(12) 0.218(2) Uani 0.5 1 d D U P B -1
H1SA H 0.7503 0.1734 0.0117 0.328 Uiso 0.5 1 calc R U P B -1
H1SB H 0.7186 0.2031 0.1011 0.328 Uiso 0.5 1 calc R U P B -1
H1SC H 0.7083 0.2810 0.0345 0.328 Uiso 0.5 1 calc R U P B -1

loop_
_atom_site_aniso_label
_atom_site_aniso_U_11
_atom_site_aniso_U_22
_atom_site_aniso_U_33
_atom_site_aniso_U_23
_atom_site_aniso_U_13
_atom_site_aniso_U_12
O1 0.0879(8) 0.0530(6) 0.0515(6) 0.0218(5) 0.0343(6) 0.0406(6)
O2 0.0787(8) 0.0631(7) 0.0408(6) 0.0174(5) 0.0092(5) 0.0333(6)
N3 0.0474(6) 0.0452(6) 0.0326(6) 0.0095(5) 0.0107(5) 0.0195(5)
N4 0.0531(7) 0.0479(7) 0.0381(6) 0.0060(5) 0.0141(5) 0.0166(6)
O3 0.0624(8) 0.1077(11) 0.0572(7) 0.0128(7) 0.0199(6) 0.0399(8)
O4 0.0684(8) 0.1090(11) 0.0560(7) 0.0201(7) 0.0254(6) 0.0453(8)
N1 0.0744(9) 0.0637(9) 0.0440(7) 0.0063(6) 0.0222(6) 0.0349(8)
C8 0.0462(7) 0.0460(8) 0.0346(7) 0.0065(6) 0.0087(6) 0.0215(6)
C9 0.0479(8) 0.0427(8) 0.0417(7) 0.0097(6) 0.0126(6) 0.0194(6)
C28 0.0652(9) 0.0445(8) 0.0351(7) 0.0098(6) 0.0169(6) 0.0290(7)
C12 0.0472(7) 0.0457(8) 0.0393(7) 0.0061(6) 0.0091(6) 0.0221(6)
C11 0.0466(7) 0.0451(8) 0.0349(7) 0.0073(6) 0.0095(6) 0.0207(6)
C5 0.0473(8) 0.0533(9) 0.0377(7) 0.0040(6) 0.0102(6) 0.0212(7)
C22 0.0535(8) 0.0431(8) 0.0475(8) 0.0065(6) 0.0196(6) 0.0215(7)
C27 0.0666(9) 0.0408(8) 0.0469(8) 0.0102(6) 0.0269(7) 0.0258(7)
C10 0.0586(9) 0.0516(9) 0.0397(7) 0.0129(6) 0.0176(6) 0.0248(7)
C13 0.0509(8) 0.0437(8) 0.0444(8) 0.0089(6) 0.0152(6) 0.0202(6)
C7 0.0642(9) 0.0548(9) 0.0383(7) 0.0119(6) 0.0106(6) 0.0336(8)
C6 0.0634(9) 0.0530(9) 0.0437(8) 0.0071(7) 0.0114(7) 0.0338(8)
C29 0.0499(8) 0.0554(9) 0.0364(7) 0.0097(6) 0.0151(6) 0.0219(7)
C31 0.0548(9) 0.0557(9) 0.0439(8) 0.0042(7) 0.0170(7) 0.0166(7)
C17 0.0703(10) 0.0661(10) 0.0425(8) 0.0113(7) 0.0163(7) 0.0403(9)
C30 0.0566(9) 0.0502(9) 0.0415(8) 0.0128(6) 0.0159(6) 0.0181(7)
C14 0.0746(11) 0.0521(9) 0.0563(9) 0.0190(8) 0.0230(8) 0.0339(9)
C39 0.0576(9) 0.0550(9) 0.0437(8) 0.0073(7) 0.0147(7) 0.0215(7)
C32 0.0634(10) 0.0592(10) 0.0427(8) 0.0085(7) 0.0205(7) 0.0178(8)
C38 0.0686(10) 0.0598(10) 0.0428(8) 0.0116(7) 0.0157(7) 0.0275(8)
C16 0.0737(11) 0.0667(11) 0.0504(9) 0.0056(8) 0.0178(8) 0.0422(9)
N2 0.152(2) 0.0868(13) 0.0863(13) 0.0299(11) 0.0464(13) 0.0897(14)
C26 0.0952(14) 0.0506(9) 0.0656(11) 0.0219(8) 0.0449(10) 0.0343(10)
C15 0.0683(11) 0.0521(9) 0.0633(10) 0.0102(8) 0.0164(8) 0.0338(8)
C23 0.0543(9) 0.0565(10) 0.0723(11) 0.0070(8) 0.0187(8) 0.0192(8)
C33 0.0735(11) 0.0742(12) 0.0427(8) 0.0038(8) 0.0213(8) 0.0286(10)
C35 0.0770(13) 0.0626(12) 0.0510(10) -0.0006(8) 0.0160(9) 0.0064(10)
C34 0.0949(15) 0.0608(11) 0.0495(10) 0.0010(8) 0.0161(9) 0.0299(11)
C25 0.0897(15) 0.0496(10) 0.1069(18) 0.0241(11) 0.0621(14) 0.0230(10)
C3 0.0816(13) 0.0784(13) 0.0520(9) 0.0054(9) 0.0207(9) 0.0500(11)
C37 0.0852(13) 0.0824(14) 0.0387(9) 0.0067(8) 0.0139(8) 0.0298(11)
C36 0.0633(11) 0.0802(13) 0.0450(9) 0.0056(8) 0.0087(8) 0.0257(10)
C24 0.0613(11) 0.0579(11) 0.1035(17) 0.0097(11) 0.0369(11) 0.0160(9)
C2 0.1028(16) 0.0716(12) 0.0535(10) 0.0134(9) 0.0400(11) 0.0351(11)
C4 0.1010(17) 0.0667(13) 0.0883(16) 0.0016(11) 0.0167(13) 0.0384(13)
C18 0.1131(19) 0.0706(14) 0.1081(19) 0.0175(13) 0.0432(15) 0.0586(14)
C1 0.141(2) 0.0881(17) 0.0619(13) 0.0211(12) -0.0021(14) 0.0393(17)
C19 0.101(2) 0.103(2) 0.147(3) 0.026(2) 0.0409(19) 0.0548(17)
C20A 0.0627(14) 0.0584(17) 0.104(2) 0.0314(17) 0.0257(17) 0.0331(13)
C21A 0.084(2) 0.105(3) 0.138(4) 0.062(3) 0.033(3) 0.038(2)
C20 0.0627(14) 0.0584(17) 0.104(2) 0.0314(17) 0.0257(17) 0.0331(13)
C21 0.084(2) 0.105(3) 0.138(4) 0.062(3) 0.033(3) 0.038(2)
O3S 0.165(5) 0.220(5) 0.232(5) 0.115(4) 0.028(4) 0.041(4)
O6S 0.165(5) 0.220(5) 0.232(5) 0.115(4) 0.028(4) 0.041(4)
C5S 0.165(5) 0.220(5) 0.232(5) 0.115(4) 0.028(4) 0.041(4)
C4S 0.165(5) 0.220(5) 0.232(5) 0.115(4) 0.028(4) 0.041(4)
C2S 0.165(5) 0.220(5) 0.232(5) 0.115(4) 0.028(4) 0.041(4)
C1S 0.165(5) 0.220(5) 0.232(5) 0.115(4) 0.028(4) 0.041(4)

loop_
_atom_type_symbol
_atom_type_description
_atom_type_scat_dispersion_real
_atom_type_scat_dispersion_imag
_atom_type_scat_source
C C 0.0181 0.0091 'International Tables Vol C Tables 4.2.6.8 and 6.1.1.4'
H H 0.0000 0.0000 'International Tables Vol C Tables 4.2.6.8 and 6.1.1.4'
N N 0.0311 0.0180 'International Tables Vol C Tables 4.2.6.8 and 6.1.1.4'
O O 0.0492 0.0322 'International Tables Vol C Tables 4.2.6.8 and 6.1.1.4'

loop_
_exptl_crystal_face_index_h
_exptl_crystal_face_index_k
_exptl_crystal_face_index_l
_exptl_crystal_face_perp_dist
6 0 0 0.0482
5 -6 -3 0.1072
-6 1 0 0.0643
-1 3 9 0.0974
1 -1 -10 0.0327
1 -8 3 0.1561
-1 -1 10 0.0904
-6 5 2 0.0331

loop_
_geom_angle_atom_site_label_1
_geom_angle_atom_site_label_2
_geom_angle_atom_site_label_3
_geom_angle
_geom_angle_site_symmetry_1
_geom_angle_site_symmetry_3
_geom_angle_publ_flag
C9 O1 C13 118.30(12) . . ?
C28 N3 C11 113.86(12) . . ?
C28 N3 C29 124.08(12) . . ?
C29 N3 C11 121.92(11) . . ?
C31 N4 C30 123.82(14) . . ?
C31 N4 C39 113.31(13) . . ?
C39 N4 C30 122.80(13) . . ?
C5 N1 C3 120.77(15) . . ?
C5 N1 C2 120.28(15) . . ?
C3 N1 C2 117.76(15) . . ?
C9 C8 C11 122.47(13) . . ?
C9 C8 C7 115.83(13) . . ?
C7 C8 C11 121.70(13) . . ?
O1 C9 C8 123.02(13) . . ?
O1 C9 C10 114.48(13) . . ?
C8 C9 C10 122.49(14) . . ?
O2 C28 N3 125.76(15) . . ?
O2 C28 C27 127.86(14) . . ?
N3 C28 C27 106.39(13) . . ?
C13 C12 C11 122.71(13) . . ?
C13 C12 C17 115.92(14) . . ?
C17 C12 C11 121.36(14) . . ?
N3 C11 C8 110.96(11) . . ?
N3 C11 C12 111.07(12) . . ?
N3 C11 C22 100.00(11) . . ?
C8 C11 C22 111.58(12) . . ?
C12 C11 C8 109.85(12) . . ?
C12 C11 C22 113.08(12) . . ?
N1 C5 C10 121.55(15) . . ?
N1 C5 C6 121.61(15) . . ?
C10 C5 C6 116.83(14) . . ?
C27 C22 C11 110.70(14) . . ?
C27 C22 C23 120.93(16) . . ?
C23 C22 C11 128.35(16) . . ?
C22 C27 C28 109.04(13) . . ?
C22 C27 C26 121.52(17) . . ?
C26 C27 C28 129.44(17) . . ?
C9 C10 C5 121.19(14) . . ?
C9 C10 H10 119.4 . . ?
C5 C10 H10 119.4 . . ?
O1 C13 C12 123.00(14) . . ?
O1 C13 C14 114.61(14) . . ?
C12 C13 C14 122.39(15) . . ?
C8 C7 H7 118.5 . . ?
C6 C7 C8 123.04(15) . . ?
C6 C7 H7 118.5 . . ?
C5 C6 H6 119.7 . . ?
C7 C6 C5 120.58(15) . . ?
C7 C6 H6 119.7 . . ?
N3 C29 H29A 108.6 . . ?
N3 C29 H29B 108.6 . . ?
N3 C29 C30 114.81(12) . . ?
H29A C29 H29B 107.5 . . ?
C30 C29 H29A 108.6 . . ?
C30 C29 H29B 108.6 . . ?
N4 C31 C32 108.12(15) . . ?
O3 C31 N4 123.92(16) . . ?
O3 C31 C32 127.96(16) . . ?
C12 C17 H17 118.6 . . ?
C16 C17 C12 122.77(16) . . ?
C16 C17 H17 118.6 . . ?
N4 C30 C29 112.58(13) . . ?
N4 C30 H30A 109.1 . . ?
N4 C30 H30B 109.1 . . ?
C29 C30 H30A 109.1 . . ?
C29 C30 H30B 109.1 . . ?
H30A C30 H30B 107.8 . . ?
C13 C14 H14 119.5 . . ?
C13 C14 C15 121.00(16) . . ?
C15 C14 H14 119.5 . . ?
N4 C39 C38 108.16(14) . . ?
O4 C39 N4 123.54(15) . . ?
O4 C39 C38 128.30(16) . . ?
C31 C32 H32 110.9 . . ?
C31 C32 C38 105.12(13) . . ?
C31 C32 C33 115.25(16) . . ?
C38 C32 H32 110.9 . . ?
C38 C32 C33 103.40(14) . . ?
C33 C32 H32 110.9 . . ?
C39 C38 C32 105.19(14) . . ?
C39 C38 H38 110.7 . . ?
C39 C38 C36 115.98(15) . . ?
C32 C38 H38 110.7 . . ?
C32 C38 C36 103.03(14) . . ?
C36 C38 H38 110.7 . . ?
C17 C16 H16 119.6 . . ?
C17 C16 C15 120.82(16) . . ?
C15 C16 H16 119.6 . . ?
C15 N2 C18 122.1(2) . . ?
C15 N2 C20A 118.7(2) . . ?
C15 N2 C20 118.9(2) . . ?
C18 N2 C20A 114.3(2) . . ?
C18 N2 C20 114.5(2) . . ?
C27 C26 H26 121.3 . . ?
C25 C26 C27 117.4(2) . . ?
C25 C26 H26 121.3 . . ?
C14 C15 C16 117.06(16) . . ?
N2 C15 C14 121.33(18) . . ?
N2 C15 C16 121.61(17) . . ?
C22 C23 H23 121.1 . . ?
C24 C23 C22 117.7(2) . . ?
C24 C23 H23 121.1 . . ?
C32 C33 H33 116.2 . . ?
C34 C33 C32 106.22(14) . . ?
C34 C33 H33 116.2 . . ?
C34 C33 C37 100.27(17) . . ?
C37 C33 C32 99.20(16) . . ?
C37 C33 H33 116.2 . . ?
C34 C35 H35 125.9 . . ?
C34 C35 C36 108.21(19) . . ?
C36 C35 H35 125.9 . . ?
C33 C34 H34 126.3 . . ?
C35 C34 C33 107.5(2) . . ?
C35 C34 H34 126.3 . . ?
C26 C25 H25 119.4 . . ?
C24 C25 C26 121.16(18) . . ?
C24 C25 H25 119.4 . . ?
N1 C3 H3A 108.7 . . ?
N1 C3 H3B 108.7 . . ?
N1 C3 C4 114.24(17) . . ?
H3A C3 H3B 107.6 . . ?
C4 C3 H3A 108.7 . . ?
C4 C3 H3B 108.7 . . ?
C33 C37 H37A 112.9 . . ?
C33 C37 H37B 112.9 . . ?
C33 C37 C36 94.10(15) . . ?
H37A C37 H37B 110.3 . . ?
C36 C37 H37A 112.9 . . ?
C36 C37 H37B 112.9 . . ?
C38 C36 H36 116.2 . . ?
C35 C36 C38 107.05(15) . . ?
C35 C36 C37 100.21(18) . . ?
C35 C36 H36 116.2 . . ?
C37 C36 C38 98.58(15) . . ?
C37 C36 H36 116.2 . . ?
C23 C24 H24 119.4 . . ?
C25 C24 C23 121.3(2) . . ?
C25 C24 H24 119.4 . . ?
N1 C2 H2A 108.5 . . ?
N1 C2 H2B 108.5 . . ?
N1 C2 C1 115.0(2) . . ?
H2A C2 H2B 107.5 . . ?
C1 C2 H2A 108.5 . . ?
C1 C2 H2B 108.5 . . ?
C3 C4 H4A 109.5 . . ?
C3 C4 H4B 109.5 . . ?
C3 C4 H4C 109.5 . . ?
H4A C4 H4B 109.5 . . ?
H4A C4 H4C 109.5 . . ?
H4B C4 H4C 109.5 . . ?
N2 C18 H18A 108.7 . . ?
N2 C18 H18B 108.7 . . ?
N2 C18 C19 114.1(3) . . ?
H18A C18 H18B 107.6 . . ?
C19 C18 H18A 108.7 . . ?
C19 C18 H18B 108.7 . . ?
C2 C1 H1A 109.5 . . ?
C2 C1 H1B 109.5 . . ?
C2 C1 H1C 109.5 . . ?
H1A C1 H1B 109.5 . . ?
H1A C1 H1C 109.5 . . ?
H1B C1 H1C 109.5 . . ?
C18 C19 H19A 109.5 . . ?
C18 C19 H19B 109.5 . . ?
C18 C19 H19C 109.5 . . ?
H19A C19 H19B 109.5 . . ?
H19A C19 H19C 109.5 . . ?
H19B C19 H19C 109.5 . . ?
N2 C20A H20A 110.5 . . ?
N2 C20A H20B 110.5 . . ?
H20A C20A H20B 108.7 . . ?
C21A C20A N2 106.1(4) . . ?
C21A C20A H20A 110.5 . . ?
C21A C20A H20B 110.5 . . ?
C20A C21A H21A 109.5 . . ?
C20A C21A H21B 109.5 . . ?
C20A C21A H21C 109.5 . . ?
H21A C21A H21B 109.5 . . ?
H21A C21A H21C 109.5 . . ?
H21B C21A H21C 109.5 . . ?
N2 C20 H20C 110.3 . . ?
N2 C20 H20D 110.3 . . ?
N2 C20 C21 107.3(4) . . ?
H20C C20 H20D 108.5 . . ?
C21 C20 H20C 110.3 . . ?
C21 C20 H20D 110.3 . . ?
C20 C21 H21D 109.5 . . ?
C20 C21 H21E 109.5 . . ?
C20 C21 H21F 109.5 . . ?
H21D C21 H21E 109.5 . . ?
H21D C21 H21F 109.5 . . ?
H21E C21 H21F 109.5 . . ?
C4S O3S C2S 115.6(12) . . ?
H5SA C5S H5SB 109.5 . . ?
H5SA C5S H5SC 109.5 . . ?
H5SB C5S H5SC 109.5 . . ?
C4S C5S H5SA 109.5 . . ?
C4S C5S H5SB 109.5 . . ?
C4S C5S H5SC 109.5 . . ?
O3S C4S C5S 112.4(13) . . ?
O6S C4S O3S 119.5(13) . . ?
O6S C4S C5S 128.0(13) . . ?
O3S C2S H2SA 109.5 . . ?
O3S C2S H2SB 109.5 . . ?
H2SA C2S H2SB 108.1 . . ?
C1S C2S O3S 110.8(12) . . ?
C1S C2S H2SA 109.5 . . ?
C1S C2S H2SB 109.5 . . ?
C2S C1S H1SA 109.5 . . ?
C2S C1S H1SB 109.5 . . ?
C2S C1S H1SC 109.5 . . ?
H1SA C1S H1SB 109.5 . . ?
H1SA C1S H1SC 109.5 . . ?
H1SB C1S H1SC 109.5 . . ?

loop_
_geom_bond_atom_site_label_1
_geom_bond_atom_site_label_2
_geom_bond_distance
_geom_bond_site_symmetry_2
_geom_bond_publ_flag
O1 C9 1.3746(18) . ?
O1 C13 1.3770(18) . ?
O2 C28 1.2223(19) . ?
N3 C28 1.3612(19) . ?
N3 C11 1.4985(18) . ?
N3 C29 1.452(2) . ?
N4 C31 1.385(2) . ?
N4 C30 1.455(2) . ?
N4 C39 1.388(2) . ?
O3 C31 1.206(2) . ?
O4 C39 1.207(2) . ?
N1 C5 1.380(2) . ?
N1 C3 1.451(2) . ?
N1 C2 1.454(3) . ?
C8 C9 1.384(2) . ?
C8 C11 1.5135(19) . ?
C8 C7 1.391(2) . ?
C9 C10 1.385(2) . ?
C28 C27 1.478(2) . ?
C12 C11 1.509(2) . ?
C12 C13 1.381(2) . ?
C12 C17 1.394(2) . ?
C11 C22 1.520(2) . ?
C5 C10 1.393(2) . ?
C5 C6 1.406(2) . ?
C22 C27 1.378(2) . ?
C22 C23 1.387(2) . ?
C27 C26 1.389(2) . ?
C10 H10 0.9300 . ?
C13 C14 1.383(2) . ?
C7 H7 0.9300 . ?
C7 C6 1.375(2) . ?
C6 H6 0.9300 . ?
C29 H29A 0.9700 . ?
C29 H29B 0.9700 . ?
C29 C30 1.523(2) . ?
C31 C32 1.505(2) . ?
C17 H17 0.9300 . ?
C17 C16 1.371(2) . ?
C30 H30A 0.9700 . ?
C30 H30B 0.9700 . ?
C14 H14 0.9300 . ?
C14 C15 1.393(3) . ?
C39 C38 1.503(2) . ?
C32 H32 0.9800 . ?
C32 C38 1.529(3) . ?
C32 C33 1.564(2) . ?
C38 H38 0.9800 . ?
C38 C36 1.560(3) . ?
C16 H16 0.9300 . ?
C16 C15 1.396(3) . ?
N2 C15 1.378(2) . ?
N2 C18 1.445(3) . ?
N2 C20A 1.537(5) . ?
N2 C20 1.482(5) . ?
C26 H26 0.9300 . ?
C26 C25 1.385(3) . ?
C23 H23 0.9300 . ?
C23 C24 1.385(3) . ?
C33 H33 0.9800 . ?
C33 C34 1.503(3) . ?
C33 C37 1.525(3) . ?
C35 H35 0.9300 . ?
C35 C34 1.325(3) . ?
C35 C36 1.494(3) . ?
C34 H34 0.9300 . ?
C25 H25 0.9300 . ?
C25 C24 1.381(4) . ?
C3 H3A 0.9700 . ?
C3 H3B 0.9700 . ?
C3 C4 1.505(3) . ?
C37 H37A 0.9700 . ?
C37 H37B 0.9700 . ?
C37 C36 1.541(3) . ?
C36 H36 0.9800 . ?
C24 H24 0.9300 . ?
C2 H2A 0.9700 . ?
C2 H2B 0.9700 . ?
C2 C1 1.497(4) . ?
C4 H4A 0.9600 . ?
C4 H4B 0.9600 . ?
C4 H4C 0.9600 . ?
C18 H18A 0.9700 . ?
C18 H18B 0.9700 . ?
C18 C19 1.480(4) . ?
C1 H1A 0.9600 . ?
C1 H1B 0.9600 . ?
C1 H1C 0.9600 . ?
C19 H19A 0.9600 . ?
C19 H19B 0.9600 . ?
C19 H19C 0.9600 . ?
C20A H20A 0.9700 . ?
C20A H20B 0.9700 . ?
C20A C21A 1.485(7) . ?
C21A H21A 0.9600 . ?
C21A H21B 0.9600 . ?
C21A H21C 0.9600 . ?
C20 H20C 0.9700 . ?
C20 H20D 0.9700 . ?
C20 C21 1.524(7) . ?
C21 H21D 0.9600 . ?
C21 H21E 0.9600 . ?
C21 H21F 0.9600 . ?
O3S C4S 1.281(15) . ?
O3S C2S 1.454(16) . ?
O6S C4S 1.223(12) . ?
C5S H5SA 0.9600 . ?
C5S H5SB 0.9600 . ?
C5S H5SC 0.9600 . ?
C5S C4S 1.438(11) . ?
C2S H2SA 0.9700 . ?
C2S H2SB 0.9700 . ?
C2S C1S 1.449(11) . ?
C1S H1SA 0.9600 . ?
C1S H1SB 0.9600 . ?
C1S H1SC 0.9600 . ?

loop_
_geom_torsion_atom_site_label_1
_geom_torsion_atom_site_label_2
_geom_torsion_atom_site_label_3
_geom_torsion_atom_site_label_4
_geom_torsion
_geom_torsion_site_symmetry_1
_geom_torsion_site_symmetry_2
_geom_torsion_site_symmetry_3
_geom_torsion_site_symmetry_4
_geom_torsion_publ_flag
O1 C9 C10 C5 179.07(14) . . . . ?
O1 C13 C14 C15 -179.58(16) . . . . ?
O2 C28 C27 C22 179.93(15) . . . . ?
O2 C28 C27 C26 0.0(3) . . . . ?
N3 C28 C27 C22 0.15(16) . . . . ?
N3 C28 C27 C26 -179.80(16) . . . . ?
N3 C11 C22 C27 0.80(15) . . . . ?
N3 C11 C22 C23 179.27(16) . . . . ?
N3 C29 C30 N4 -70.06(17) . . . . ?
N4 C31 C32 C38 -3.36(19) . . . . ?
N4 C31 C32 C33 -116.49(16) . . . . ?
N4 C39 C38 C32 -0.87(18) . . . . ?
N4 C39 C38 C36 112.23(17) . . . . ?
O3 C31 C32 C38 175.67(19) . . . . ?
O3 C31 C32 C33 62.5(3) . . . . ?
O4 C39 C38 C32 -179.99(19) . . . . ?
O4 C39 C38 C36 -66.9(3) . . . . ?
N1 C5 C10 C9 177.81(15) . . . . ?
N1 C5 C6 C7 -177.10(16) . . . . ?
C8 C9 C10 C5 -0.4(2) . . . . ?
C8 C11 C22 C27 -116.61(14) . . . . ?
C8 C11 C22 C23 61.9(2) . . . . ?
C8 C7 C6 C5 -1.1(3) . . . . ?
C9 O1 C13 C12 -6.5(2) . . . . ?
C9 O1 C13 C14 173.24(14) . . . . ?
C9 C8 C11 N3 116.31(15) . . . . ?
C9 C8 C11 C12 -6.9(2) . . . . ?
C9 C8 C11 C22 -133.11(15) . . . . ?
C9 C8 C7 C6 -0.5(2) . . . . ?
C28 N3 C11 C8 117.14(14) . . . . ?
C28 N3 C11 C12 -120.37(13) . . . . ?
C28 N3 C11 C22 -0.73(15) . . . . ?
C28 N3 C29 C30 82.66(18) . . . . ?
C28 C27 C26 C25 179.74(16) . . . . ?
C12 C11 C22 C27 118.96(14) . . . . ?
C12 C11 C22 C23 -62.6(2) . . . . ?
C12 C13 C14 C15 0.2(3) . . . . ?
C12 C17 C16 C15 -0.3(3) . . . . ?
C11 N3 C28 O2 -179.38(14) . . . . ?
C11 N3 C28 C27 0.40(16) . . . . ?
C11 N3 C29 C30 -101.95(15) . . . . ?
C11 C8 C9 O1 1.2(2) . . . . ?
C11 C8 C9 C10 -179.30(14) . . . . ?
C11 C8 C7 C6 -179.96(15) . . . . ?
C11 C12 C13 O1 0.0(2) . . . . ?
C11 C12 C13 C14 -179.72(15) . . . . ?
C11 C12 C17 C16 179.81(16) . . . . ?
C11 C22 C27 C28 -0.63(16) . . . . ?
C11 C22 C27 C26 179.33(14) . . . . ?
C11 C22 C23 C24 -178.91(16) . . . . ?
C5 N1 C3 C4 -72.5(2) . . . . ?
C5 N1 C2 C1 77.9(2) . . . . ?
C22 C27 C26 C25 -0.2(2) . . . . ?
C22 C23 C24 C25 -0.1(3) . . . . ?
C27 C22 C23 C24 -0.6(3) . . . . ?
C27 C26 C25 C24 -0.4(3) . . . . ?
C10 C5 C6 C7 1.8(2) . . . . ?
C13 O1 C9 C8 5.9(2) . . . . ?
C13 O1 C9 C10 -173.63(14) . . . . ?
C13 C12 C11 N3 -116.83(15) . . . . ?
C13 C12 C11 C8 6.3(2) . . . . ?
C13 C12 C11 C22 131.68(15) . . . . ?
C13 C12 C17 C16 -0.9(3) . . . . ?
C13 C14 C15 C16 -1.4(3) . . . . ?
C13 C14 C15 N2 178.6(2) . . . . ?
C7 C8 C9 O1 -178.25(14) . . . . ?
C7 C8 C9 C10 1.2(2) . . . . ?
C7 C8 C11 N3 -64.24(18) . . . . ?
C7 C8 C11 C12 172.56(14) . . . . ?
C7 C8 C11 C22 46.33(19) . . . . ?
C6 C5 C10 C9 -1.1(2) . . . . ?
C29 N3 C28 O2 -3.7(2) . . . . ?
C29 N3 C28 C27 176.12(13) . . . . ?
C29 N3 C11 C8 -58.69(17) . . . . ?
C29 N3 C11 C12 63.81(17) . . . . ?
C29 N3 C11 C22 -176.55(12) . . . . ?
C31 N4 C30 C29 104.17(18) . . . . ?
C31 N4 C39 O4 177.83(18) . . . . ?
C31 N4 C39 C38 -1.35(19) . . . . ?
C31 C32 C38 C39 2.51(18) . . . . ?
C31 C32 C38 C36 -119.41(15) . . . . ?
C31 C32 C33 C34 46.3(2) . . . . ?
C31 C32 C33 C37 149.93(16) . . . . ?
C17 C12 C11 N3 62.41(19) . . . . ?
C17 C12 C11 C8 -174.45(14) . . . . ?
C17 C12 C11 C22 -49.1(2) . . . . ?
C17 C12 C13 O1 -179.29(15) . . . . ?
C17 C12 C13 C14 1.0(2) . . . . ?
C17 C16 C15 C14 1.5(3) . . . . ?
C17 C16 C15 N2 -178.5(2) . . . . ?
C30 N4 C31 O3 7.1(3) . . . . ?
C30 N4 C31 C32 -173.86(14) . . . . ?
C30 N4 C39 O4 -5.2(3) . . . . ?
C30 N4 C39 C38 175.58(14) . . . . ?
C39 N4 C31 O3 -176.04(18) . . . . ?
C39 N4 C31 C32 3.03(19) . . . . ?
C39 N4 C30 C29 -72.44(19) . . . . ?
C39 C38 C36 C35 -49.2(2) . . . . ?
C39 C38 C36 C37 -152.68(17) . . . . ?
C32 C38 C36 C35 65.16(18) . . . . ?
C32 C38 C36 C37 -38.35(18) . . . . ?
C32 C33 C34 C35 69.0(2) . . . . ?
C32 C33 C37 C36 -58.87(17) . . . . ?
C38 C32 C33 C34 -67.81(19) . . . . ?
C38 C32 C33 C37 35.80(18) . . . . ?
C26 C25 C24 C23 0.6(3) . . . . ?
C15 N2 C18 C19 84.9(3) . . . . ?
C15 N2 C20A C21A 104.9(4) . . . . ?
C15 N2 C20 C21 -91.3(4) . . . . ?
C23 C22 C27 C28 -179.23(15) . . . . ?
C23 C22 C27 C26 0.7(2) . . . . ?
C33 C32 C38 C39 123.75(15) . . . . ?
C33 C32 C38 C36 1.83(18) . . . . ?
C33 C37 C36 C38 60.07(18) . . . . ?
C33 C37 C36 C35 -49.10(18) . . . . ?
C34 C33 C37 C36 49.60(17) . . . . ?
C34 C35 C36 C38 -70.4(2) . . . . ?
C34 C35 C36 C37 32.0(2) . . . . ?
C3 N1 C5 C10 169.67(16) . . . . ?
C3 N1 C5 C6 -11.5(3) . . . . ?
C3 N1 C2 C1 -89.7(2) . . . . ?
C37 C33 C34 C35 -33.82(19) . . . . ?
C36 C35 C34 C33 0.9(2) . . . . ?
C2 N1 C5 C10 2.4(3) . . . . ?
C2 N1 C5 C6 -178.76(17) . . . . ?
C2 N1 C3 C4 95.1(2) . . . . ?
C18 N2 C15 C14 172.7(2) . . . . ?
C18 N2 C15 C16 -7.3(4) . . . . ?
C18 N2 C20A C21A -99.4(4) . . . . ?
C18 N2 C20 C21 112.1(4) . . . . ?
C20A N2 C15 C14 -33.7(4) . . . . ?
C20A N2 C15 C16 146.3(3) . . . . ?
C20A N2 C18 C19 -69.8(3) . . . . ?
C20A N2 C20 C21 11.5(4) . . . . ?
C20 N2 C15 C14 18.0(4) . . . . ?
C20 N2 C15 C16 -162.0(3) . . . . ?
C20 N2 C18 C19 -119.5(3) . . . . ?
C20 N2 C20A C21A 1.6(4) . . . . ?
C4S O3S C2S C1S 176.2(10) . . . . ?
C2S O3S C4S O6S -0.8(19) . . . . ?
C2S O3S C4S C5S 176.8(9) . . . . ?
